data_4312552
loop_
_publ_author_name
'Xavier Morise'
'Pierre Braunstein'
'Richard Welter'

_publ_contact_author_address
;
Institut Le Bel, rue Blaise Pascal, 67000 STRASBOURG, FRANCE
;
_publ_contact_author_email morise@chimie.u-strasbg.fr
_publ_contact_author_fax 0390245001
_publ_contact_author_name
;
Xavier Morise
;
_publ_contact_author_phone 0390241316
_publ_section_title
;
 Enolphosphato-Phosphines: A New Class of P,O Ligands
;
_journal_name_full 'Inorganic Chemistry'
_journal_page_first 7752
_journal_page_last 7765
_journal_paper_doi 10.1021/ic030032y
_journal_volume 42
_journal_year 2003
_chemical_formula_moiety 'C33 H38 N O4 P2 Pd, P F6'
_chemical_formula_sum 'C33 H38 F6 N O4 P3 Pd'
_chemical_formula_weight 825.95
_chemical_name_systematic
;
   ?
;
_space_group_IT_number 14
_symmetry_cell_setting monoclinic
_symmetry_space_group_name_Hall '-P 2ybc'
_symmetry_space_group_name_H-M 'P 1 21/c 1'
_atom_sites_solution_hydrogens geom
_atom_sites_solution_primary direct
_atom_sites_solution_secondary difmap
_audit_creation_method SHELXL-97
_cell_angle_alpha 90.0000(10)
_cell_angle_beta 100.346(5)
_cell_angle_gamma 90.0000(10)
_cell_formula_units_Z 4
_cell_length_a 10.3847(5)
_cell_length_b 21.2069(5)
_cell_length_c 16.9638(5)
_cell_measurement_reflns_used 25
_cell_measurement_temperature 293(2)
_cell_measurement_theta_max 20.5
_cell_measurement_theta_min 18.6
_cell_volume 3675.2(2)
_computing_cell_refinement CAD4_(Enraf-Nonius,_1994)
_computing_data_collection CAD4_(Enraf-Nonius,_1994)
_computing_data_reduction CAD4_(Enraf-Nonius,_1994)
_computing_molecular_graphics 'PLATON 98 (Spek, 1998)'
_computing_publication_material 'SHELXL-97 (Sheldrick, 1997)'
_computing_structure_refinement 'SHELXL-97 (Sheldrick, 1997)'
_computing_structure_solution 'SHELXS-97 (Sheldrick, 1997)'
_diffrn_ambient_temperature 293(2)
_diffrn_measured_fraction_theta_full 0.999
_diffrn_measured_fraction_theta_max 0.999
_diffrn_measurement_device_type Enraf_Nonius_CAD4
_diffrn_measurement_method \q/2\q
_diffrn_radiation_monochromator graphite
_diffrn_radiation_source 'fine-focus sealed tube'
_diffrn_radiation_type MoK\a
_diffrn_radiation_wavelength 0.71073
_diffrn_reflns_av_R_equivalents 0.0000
_diffrn_reflns_av_sigmaI/netI 0.0447
_diffrn_reflns_limit_h_max 12
_diffrn_reflns_limit_h_min 0
_diffrn_reflns_limit_k_max 26
_diffrn_reflns_limit_k_min 0
_diffrn_reflns_limit_l_max 20
_diffrn_reflns_limit_l_min -21
_diffrn_reflns_number 7444
_diffrn_reflns_theta_full 26.29
_diffrn_reflns_theta_max 26.29
_diffrn_reflns_theta_min 2.21
_diffrn_standards_decay_% 0
_diffrn_standards_interval_time 120
_diffrn_standards_number 3
_exptl_absorpt_coefficient_mu 0.702
_exptl_absorpt_correction_type none
_exptl_crystal_colour orange
_exptl_crystal_density_diffrn 1.493
_exptl_crystal_density_method 'not measured'
_exptl_crystal_description prism
_exptl_crystal_F_000 1680
_exptl_crystal_size_max 0.40
_exptl_crystal_size_mid 0.30
_exptl_crystal_size_min 0.25
_refine_diff_density_max 0.906
_refine_diff_density_min -1.125
_refine_diff_density_rms 0.110
_refine_ls_extinction_method none
_refine_ls_goodness_of_fit_ref 1.093
_refine_ls_hydrogen_treatment mixed
_refine_ls_matrix_type full
_refine_ls_number_parameters 435
_refine_ls_number_reflns 7444
_refine_ls_number_restraints 21
_refine_ls_restrained_S_all 1.094
_refine_ls_R_factor_all 0.0874
_refine_ls_R_factor_gt 0.0497
_refine_ls_shift/su_max 0.002
_refine_ls_shift/su_mean 0.001
_refine_ls_structure_factor_coef Fsqd
_refine_ls_weighting_details 'calc w=1/[\s^2^(Fo^2^)+(0.0657P)^2^+10.0767P] where P=(Fo^2^+2Fc^2^)/3'
_refine_ls_weighting_scheme calc
_refine_ls_wR_factor_gt 0.1233
_refine_ls_wR_factor_ref 0.1593
_reflns_number_gt 5361
_reflns_number_total 7444
_reflns_threshold_expression >2sigma(I)
_cod_data_source_file ic030032y_4.cif
_cod_data_source_block st920
_cod_original_cell_volume 3675.1(2)
_cod_original_sg_symbol_H-M 'P 21/c'
_cod_database_code 4312552

loop_
_symmetry_equiv_pos_as_xyz
'x, y, z'
'-x, y+1/2, -z+1/2'
'-x, -y, -z'
'x, -y-1/2, z-1/2'

loop_
_atom_site_label
_atom_site_type_symbol
_atom_site_fract_x
_atom_site_fract_y
_atom_site_fract_z
_atom_site_U_iso_or_equiv
_atom_site_adp_type
_atom_site_occupancy
_atom_site_symmetry_multiplicity
_atom_site_calc_flag
_atom_site_refinement_flags
_atom_site_disorder_assembly
_atom_site_disorder_group
Pd Pd 0.67335(4) 0.130726(17) 0.34189(2) 0.03576(13) Uani 1 1 d . . .
P1 P 0.65931(13) 0.16177(6) 0.21382(7) 0.0349(3) Uani 1 1 d . . .
C1 C 0.5037(5) 0.1960(2) 0.1665(3) 0.0397(11) Uani 1 1 d . . .
C2 C 0.3905(6) 0.1795(3) 0.1942(4) 0.0527(14) Uani 1 1 d . . .
H2 H 0.3942 0.1516 0.2369 0.063 Uiso 1 1 calc . . .
C3 C 0.2732(6) 0.2045(4) 0.1580(4) 0.0677(18) Uani 1 1 d . . .
H3 H 0.1970 0.1923 0.1755 0.081 Uiso 1 1 calc . . .
C4 C 0.2657(6) 0.2472(3) 0.0964(4) 0.0628(17) Uani 1 1 d . . .
H4 H 0.1855 0.2647 0.0736 0.075 Uiso 1 1 calc . . .
C5 C 0.3773(7) 0.2639(3) 0.0688(4) 0.0573(15) Uani 1 1 d . . .
H5 H 0.3727 0.2923 0.0266 0.069 Uiso 1 1 calc . . .
C6 C 0.4956(5) 0.2389(3) 0.1036(3) 0.0465(12) Uani 1 1 d . . .
H6 H 0.5711 0.2505 0.0849 0.056 Uiso 1 1 calc . . .
C7 C 0.7012(5) 0.1038(2) 0.1427(3) 0.0423(12) Uani 1 1 d . . .
C8 C 0.6208(6) 0.0927(3) 0.0696(3) 0.0530(14) Uani 1 1 d . . .
H8 H 0.5430 0.1151 0.0553 0.064 Uiso 1 1 calc . . .
C9 C 0.6568(8) 0.0479(3) 0.0178(4) 0.0692(19) Uani 1 1 d . . .
H9 H 0.6041 0.0413 -0.0320 0.083 Uiso 1 1 calc . . .
C10 C 0.7679(9) 0.0140(3) 0.0392(4) 0.076(2) Uani 1 1 d . . .
H10 H 0.7897 -0.0169 0.0051 0.091 Uiso 1 1 calc . . .
C11 C 0.8485(8) 0.0253(4) 0.1114(4) 0.077(2) Uani 1 1 d . . .
H11 H 0.9253 0.0021 0.1254 0.092 Uiso 1 1 calc . . .
C12 C 0.8168(6) 0.0706(3) 0.1635(3) 0.0574(15) Uani 1 1 d . . .
H12 H 0.8725 0.0786 0.2118 0.069 Uiso 1 1 calc . . .
C13 C 0.7786(5) 0.2224(2) 0.2072(3) 0.0407(11) Uani 1 1 d . . .
H13 H 0.8469 0.2119 0.1809 0.049 Uiso 1 1 calc . . .
O1 O 0.7038(4) 0.22501(17) 0.3927(2) 0.0555(10) Uani 1 1 d . . .
P2 P 0.68464(14) 0.29098(6) 0.36666(8) 0.0404(3) Uani 1 1 d . . .
O2 O 0.6731(3) 0.29887(16) 0.2729(2) 0.0397(8) Uani 1 1 d . . .
C14 C 0.7785(5) 0.2803(2) 0.2360(3) 0.0348(10) Uani 1 1 d . . .
C15 C 0.8718(5) 0.3317(2) 0.2283(3) 0.0384(11) Uani 1 1 d . . .
C16 C 0.9964(6) 0.3180(3) 0.2155(4) 0.0525(14) Uani 1 1 d . . .
H16 H 1.0232 0.2763 0.2136 0.063 Uiso 1 1 calc . . .
C17 C 1.0812(6) 0.3662(3) 0.2055(4) 0.0661(18) Uani 1 1 d . . .
H17 H 1.1648 0.3564 0.1968 0.079 Uiso 1 1 calc . . .
C18 C 1.0457(7) 0.4272(3) 0.2081(4) 0.0644(18) Uani 1 1 d . . .
H18 H 1.1041 0.4591 0.2011 0.077 Uiso 1 1 calc . . .
C19 C 0.9220(7) 0.4419(3) 0.2214(4) 0.0573(15) Uani 1 1 d . . .
H19 H 0.8966 0.4839 0.2233 0.069 Uiso 1 1 calc . . .
C20 C 0.8359(6) 0.3945(3) 0.2320(3) 0.0472(12) Uani 1 1 d . . .
H20 H 0.7530 0.4047 0.2417 0.057 Uiso 1 1 calc . . .
O3 O 0.7946(4) 0.33574(18) 0.4056(2) 0.0522(9) Uani 1 1 d . . .
C21 C 0.9101(9) 0.3180(4) 0.4604(7) 0.118(4) Uani 1 1 d . . .
H21A H 0.8875 0.3106 0.5127 0.142 Uiso 1 1 calc . . .
H21B H 0.9433 0.2788 0.4425 0.142 Uiso 1 1 calc . . .
C22 C 1.0078(9) 0.3632(5) 0.4676(7) 0.118(4) Uani 1 1 d . . .
H22A H 1.0765 0.3524 0.5113 0.177 Uiso 1 1 calc . . .
H22B H 0.9721 0.4036 0.4776 0.177 Uiso 1 1 calc . . .
H22C H 1.0424 0.3650 0.4189 0.177 Uiso 1 1 calc . . .
O4 O 0.5596(4) 0.32365(18) 0.3835(2) 0.0504(9) Uani 1 1 d . . .
C23 C 0.4306(6) 0.2951(3) 0.3601(4) 0.0652(17) Uani 1 1 d . . .
H23A H 0.4288 0.2539 0.3846 0.078 Uiso 1 1 calc . . .
H23B H 0.4100 0.2902 0.3024 0.078 Uiso 1 1 calc . . .
C24 C 0.3331(7) 0.3377(4) 0.3879(5) 0.078(2) Uani 1 1 d . . .
H24A H 0.2477 0.3190 0.3756 0.117 Uiso 1 1 calc . . .
H24B H 0.3324 0.3776 0.3612 0.117 Uiso 1 1 calc . . .
H24C H 0.3567 0.3438 0.4447 0.117 Uiso 1 1 calc . . .
N N 0.7149(5) 0.0937(2) 0.4603(2) 0.0451(10) Uani 1 1 d . . .
C25 C 0.8190(7) 0.1297(3) 0.5140(3) 0.0646(18) Uani 1 1 d . . .
H25A H 0.7899 0.1722 0.5195 0.097 Uiso 1 1 calc . . .
H25B H 0.8972 0.1302 0.4913 0.097 Uiso 1 1 calc . . .
H25C H 0.8368 0.1100 0.5657 0.097 Uiso 1 1 calc . . .
C26 C 0.5958(8) 0.0915(3) 0.4961(4) 0.0692(18) Uani 1 1 d . . .
H26A H 0.5619 0.1333 0.4990 0.104 Uiso 1 1 calc . . .
H26B H 0.6166 0.0739 0.5491 0.104 Uiso 1 1 calc . . .
H26C H 0.5312 0.0656 0.4636 0.104 Uiso 1 1 calc . . .
C27 C 0.7625(6) 0.0288(3) 0.4491(3) 0.0487(13) Uani 1 1 d . . .
H27A H 0.7601 0.0036 0.4966 0.058 Uiso 1 1 calc . . .
H27B H 0.8519 0.0300 0.4399 0.058 Uiso 1 1 calc . . .
C28 C 0.6745(5) 0.0007(2) 0.3783(3) 0.0415(11) Uani 1 1 d . . .
C29 C 0.6417(6) -0.0626(3) 0.3745(4) 0.0540(14) Uani 1 1 d . . .
H29 H 0.6756 -0.0895 0.4165 0.065 Uiso 1 1 calc . . .
C30 C 0.5582(6) -0.0860(3) 0.3078(4) 0.0559(15) Uani 1 1 d . . .
H30 H 0.5351 -0.1284 0.3050 0.067 Uiso 1 1 calc . . .
C31 C 0.5104(6) -0.0463(3) 0.2466(4) 0.0574(15) Uani 1 1 d . . .
H31 H 0.4549 -0.0621 0.2017 0.069 Uiso 1 1 calc . . .
C32 C 0.5432(6) 0.0177(3) 0.2499(3) 0.0495(13) Uani 1 1 d . . .
H32 H 0.5087 0.0442 0.2077 0.059 Uiso 1 1 calc . . .
C33 C 0.6265(5) 0.0416(2) 0.3154(3) 0.0402(11) Uani 1 1 d . . .
P3 P 0.13477(17) 0.13636(8) 0.36713(10) 0.0605(4) Uani 1 1 d D . .
F1 F 0.0146(7) 0.0943(4) 0.3659(6) 0.099(3) Uiso 0.50 1 d PD . .
F2 F 0.2558(8) 0.1778(5) 0.3677(6) 0.112(4) Uiso 0.50 1 d PD . .
F3 F 0.1656(10) 0.1043(4) 0.2916(4) 0.094(3) Uiso 0.50 1 d PD . .
F4 F 0.1086(9) 0.1693(4) 0.4429(4) 0.115(4) Uiso 0.50 1 d PD . .
F8 F 0.0975(15) 0.1334(7) 0.27568(17) 0.133(4) Uiso 0.50 1 d PD . .
F9 F 0.1587(12) 0.1373(6) 0.45893(16) 0.105(3) Uiso 0.50 1 d PD . .
F11 F 0.0752(13) 0.0736(3) 0.3873(7) 0.115(4) Uiso 0.50 1 d PD . .
F7 F 0.2800(6) 0.1295(11) 0.4035(12) 0.161(7) Uiso 0.40 1 d PD . .
F12 F 0.1848(16) 0.2007(3) 0.3447(8) 0.110(4) Uiso 0.40 1 d PD . .
F14 F 0.2293(15) 0.0821(6) 0.3600(13) 0.146(6) Uiso 0.40 1 d PD . .
F5 F 0.0517(12) 0.1852(5) 0.3141(6) 0.146(8) Uiso 0.30 1 d PD . .
F6 F 0.2195(11) 0.0874(5) 0.4188(5) 0.148(8) Uiso 0.30 1 d PD . .
F10 F -0.0101(5) 0.1546(9) 0.3457(10) 0.124(5) Uiso 0.40 1 d PD . .
F13 F 0.0368(17) 0.1881(7) 0.3786(14) 0.119(6) Uiso 0.30 1 d PD . .

loop_
_atom_site_aniso_label
_atom_site_aniso_U_11
_atom_site_aniso_U_22
_atom_site_aniso_U_33
_atom_site_aniso_U_23
_atom_site_aniso_U_13
_atom_site_aniso_U_12
Pd 0.0437(2) 0.0303(2) 0.0323(2) 0.00220(15) 0.00413(15) -0.00170(16)
P1 0.0400(7) 0.0304(6) 0.0330(6) 0.0024(5) 0.0033(5) -0.0012(5)
C1 0.044(3) 0.032(2) 0.041(3) -0.002(2) 0.001(2) -0.004(2)
C2 0.050(3) 0.057(3) 0.050(3) 0.004(3) 0.008(3) 0.000(3)
C3 0.045(3) 0.084(5) 0.073(4) -0.002(4) 0.008(3) 0.008(3)
C4 0.053(4) 0.070(4) 0.060(4) -0.002(3) -0.006(3) 0.017(3)
C5 0.071(4) 0.046(3) 0.049(3) 0.004(3) -0.004(3) 0.009(3)
C6 0.046(3) 0.049(3) 0.044(3) 0.010(2) 0.006(2) -0.002(2)
C7 0.055(3) 0.034(2) 0.038(3) 0.002(2) 0.009(2) -0.008(2)
C8 0.065(4) 0.049(3) 0.043(3) -0.006(2) 0.002(3) 0.000(3)
C9 0.100(6) 0.059(4) 0.045(3) -0.009(3) 0.003(3) 0.000(4)
C10 0.119(6) 0.056(4) 0.054(4) -0.012(3) 0.021(4) 0.017(4)
C11 0.094(5) 0.077(5) 0.061(4) -0.001(4) 0.013(4) 0.039(4)
C12 0.066(4) 0.055(4) 0.047(3) -0.003(3) -0.001(3) 0.018(3)
C13 0.047(3) 0.036(3) 0.041(3) -0.001(2) 0.013(2) -0.001(2)
O1 0.088(3) 0.0344(19) 0.042(2) -0.0003(16) 0.005(2) -0.0019(19)
P2 0.0458(7) 0.0319(6) 0.0440(7) -0.0021(5) 0.0092(6) -0.0008(5)
O2 0.0393(19) 0.0356(17) 0.0433(19) 0.0036(15) 0.0047(15) 0.0018(14)
C14 0.032(2) 0.039(3) 0.034(2) 0.0040(19) 0.0064(19) -0.0013(19)
C15 0.039(3) 0.038(3) 0.036(3) -0.001(2) 0.004(2) -0.005(2)
C16 0.046(3) 0.046(3) 0.065(4) 0.004(3) 0.009(3) -0.005(2)
C17 0.052(4) 0.072(4) 0.077(5) -0.001(4) 0.019(3) -0.014(3)
C18 0.069(4) 0.056(4) 0.071(4) -0.005(3) 0.020(3) -0.035(3)
C19 0.083(5) 0.039(3) 0.051(3) -0.004(3) 0.014(3) -0.015(3)
C20 0.057(3) 0.039(3) 0.047(3) -0.001(2) 0.013(3) -0.002(2)
O3 0.051(2) 0.043(2) 0.059(2) -0.0042(18) 0.0000(18) -0.0034(17)
C21 0.084(6) 0.081(6) 0.160(10) 0.022(6) -0.056(6) -0.016(5)
C22 0.064(5) 0.116(8) 0.158(10) -0.005(7) -0.022(6) -0.014(5)
O4 0.044(2) 0.049(2) 0.062(2) -0.0094(19) 0.0198(18) -0.0051(17)
C23 0.050(4) 0.073(4) 0.074(4) -0.011(3) 0.014(3) -0.013(3)
C24 0.052(4) 0.097(6) 0.088(5) 0.008(4) 0.021(4) 0.009(4)
N 0.059(3) 0.044(2) 0.034(2) 0.0016(18) 0.011(2) -0.001(2)
C25 0.090(5) 0.063(4) 0.034(3) 0.007(3) -0.005(3) -0.015(3)
C26 0.088(5) 0.067(4) 0.060(4) 0.000(3) 0.035(4) 0.003(4)
C27 0.055(3) 0.044(3) 0.045(3) 0.008(2) 0.005(2) 0.008(2)
C28 0.046(3) 0.037(3) 0.045(3) 0.003(2) 0.018(2) -0.005(2)
C29 0.059(4) 0.040(3) 0.067(4) 0.009(3) 0.022(3) 0.006(3)
C30 0.060(4) 0.039(3) 0.073(4) 0.000(3) 0.022(3) -0.009(3)
C31 0.057(4) 0.058(4) 0.059(4) -0.010(3) 0.014(3) -0.021(3)
C32 0.053(3) 0.046(3) 0.049(3) 0.002(2) 0.010(3) -0.011(3)
C33 0.046(3) 0.035(3) 0.041(3) -0.002(2) 0.014(2) -0.006(2)
P3 0.0580(10) 0.0594(10) 0.0606(10) 0.0036(8) 0.0011(8) -0.0130(8)

loop_
_atom_type_symbol
_atom_type_description
_atom_type_scat_dispersion_real
_atom_type_scat_dispersion_imag
_atom_type_scat_source
Pd Pd -0.9988 1.0072 'International Tables Vol C Tables 4.2.6.8 and 6.1.1.4'
P P 0.1023 0.0942 'International Tables Vol C Tables 4.2.6.8 and 6.1.1.4'
F F 0.0171 0.0103 'International Tables Vol C Tables 4.2.6.8 and 6.1.1.4'
O O 0.0106 0.0060 'International Tables Vol C Tables 4.2.6.8 and 6.1.1.4'
N N 0.0061 0.0033 'International Tables Vol C Tables 4.2.6.8 and 6.1.1.4'
C C 0.0033 0.0016 'International Tables Vol C Tables 4.2.6.8 and 6.1.1.4'
H H 0.0000 0.0000 'International Tables Vol C Tables 4.2.6.8 and 6.1.1.4'

loop_
_geom_angle_atom_site_label_1
_geom_angle_atom_site_label_2
_geom_angle_atom_site_label_3
_geom_angle
_geom_angle_site_symmetry_1
_geom_angle_site_symmetry_3
_geom_angle_publ_flag
C33 Pd N 82.11(19) . . ?
C33 Pd O1 167.71(18) . . ?
N Pd O1 88.55(15) . . ?
C33 Pd P1 95.11(15) . . ?
N Pd P1 170.69(13) . . ?
O1 Pd P1 95.33(10) . . ?
C13 P1 C1 104.7(2) . . ?
C13 P1 C7 101.0(2) . . ?
C1 P1 C7 105.9(2) . . ?
C13 P1 Pd 110.05(17) . . ?
C1 P1 Pd 116.16(18) . . ?
C7 P1 Pd 117.30(17) . . ?
C2 C1 C6 119.1(5) . . ?
C2 C1 P1 119.3(4) . . ?
C6 C1 P1 121.6(4) . . ?
C3 C2 C1 119.4(6) . . ?
C3 C2 H2 120.3 . . ?
C1 C2 H2 120.3 . . ?
C2 C3 C4 121.3(6) . . ?
C2 C3 H3 119.3 . . ?
C4 C3 H3 119.3 . . ?
C5 C4 C3 119.6(6) . . ?
C5 C4 H4 120.2 . . ?
C3 C4 H4 120.2 . . ?
C6 C5 C4 120.0(6) . . ?
C6 C5 H5 120.0 . . ?
C4 C5 H5 120.0 . . ?
C5 C6 C1 120.6(5) . . ?
C5 C6 H6 119.7 . . ?
C1 C6 H6 119.7 . . ?
C12 C7 C8 119.8(5) . . ?
C12 C7 P1 118.2(4) . . ?
C8 C7 P1 121.9(4) . . ?
C7 C8 C9 119.7(6) . . ?
C7 C8 H8 120.1 . . ?
C9 C8 H8 120.1 . . ?
C10 C9 C8 120.4(6) . . ?
C10 C9 H9 119.8 . . ?
C8 C9 H9 119.8 . . ?
C9 C10 C11 120.1(6) . . ?
C9 C10 H10 120.0 . . ?
C11 C10 H10 120.0 . . ?
C10 C11 C12 120.8(6) . . ?
C10 C11 H11 119.6 . . ?
C12 C11 H11 119.6 . . ?
C7 C12 C11 119.1(6) . . ?
C7 C12 H12 120.4 . . ?
C11 C12 H12 120.4 . . ?
C14 C13 P1 126.4(4) . . ?
C14 C13 H13 116.8 . . ?
P1 C13 H13 116.8 . . ?
P2 O1 Pd 138.9(2) . . ?
O1 P2 O3 114.1(2) . . ?
O1 P2 O4 116.4(2) . . ?
O3 P2 O4 103.2(2) . . ?
O1 P2 O2 112.6(2) . . ?
O3 P2 O2 106.4(2) . . ?
O4 P2 O2 103.0(2) . . ?
C14 O2 P2 119.5(3) . . ?
C13 C14 O2 118.4(4) . . ?
C13 C14 C15 127.4(5) . . ?
O2 C14 C15 113.9(4) . . ?
C16 C15 C20 118.4(5) . . ?
C16 C15 C14 120.5(5) . . ?
C20 C15 C14 121.1(5) . . ?
C17 C16 C15 120.1(6) . . ?
C17 C16 H16 120.0 . . ?
C15 C16 H16 120.0 . . ?
C18 C17 C16 121.5(6) . . ?
C18 C17 H17 119.2 . . ?
C16 C17 H17 119.2 . . ?
C17 C18 C19 119.4(5) . . ?
C17 C18 H18 120.3 . . ?
C19 C18 H18 120.3 . . ?
C20 C19 C18 120.1(6) . . ?
C20 C19 H19 120.0 . . ?
C18 C19 H19 120.0 . . ?
C19 C20 C15 120.6(5) . . ?
C19 C20 H20 119.7 . . ?
C15 C20 H20 119.7 . . ?
C21 O3 P2 126.0(5) . . ?
C22 C21 O3 113.0(8) . . ?
C22 C21 H21A 109.0 . . ?
O3 C21 H21A 109.0 . . ?
C22 C21 H21B 109.0 . . ?
O3 C21 H21B 109.0 . . ?
H21A C21 H21B 107.8 . . ?
C21 C22 H22A 109.5 . . ?
C21 C22 H22B 109.5 . . ?
H22A C22 H22B 109.5 . . ?
C21 C22 H22C 109.5 . . ?
H22A C22 H22C 109.5 . . ?
H22B C22 H22C 109.5 . . ?
C23 O4 P2 121.7(4) . . ?
O4 C23 C24 107.7(6) . . ?
O4 C23 H23A 110.2 . . ?
C24 C23 H23A 110.2 . . ?
O4 C23 H23B 110.2 . . ?
C24 C23 H23B 110.2 . . ?
H23A C23 H23B 108.5 . . ?
C23 C24 H24A 109.5 . . ?
C23 C24 H24B 109.5 . . ?
H24A C24 H24B 109.5 . . ?
C23 C24 H24C 109.5 . . ?
H24A C24 H24C 109.5 . . ?
H24B C24 H24C 109.5 . . ?
C26 N C27 110.2(5) . . ?
C26 N C25 109.6(5) . . ?
C27 N C25 109.4(5) . . ?
C26 N Pd 111.0(4) . . ?
C27 N Pd 103.7(3) . . ?
C25 N Pd 112.9(3) . . ?
N C25 H25A 109.5 . . ?
N C25 H25B 109.5 . . ?
H25A C25 H25B 109.5 . . ?
N C25 H25C 109.5 . . ?
H25A C25 H25C 109.5 . . ?
H25B C25 H25C 109.5 . . ?
N C26 H26A 109.5 . . ?
N C26 H26B 109.5 . . ?
H26A C26 H26B 109.5 . . ?
N C26 H26C 109.5 . . ?
H26A C26 H26C 109.5 . . ?
H26B C26 H26C 109.5 . . ?
N C27 C28 107.6(4) . . ?
N C27 H27A 110.2 . . ?
C28 C27 H27A 110.2 . . ?
N C27 H27B 110.2 . . ?
C28 C27 H27B 110.2 . . ?
H27A C27 H27B 108.5 . . ?
C29 C28 C33 121.1(5) . . ?
C29 C28 C27 122.2(5) . . ?
C33 C28 C27 116.7(5) . . ?
C28 C29 C30 119.8(6) . . ?
C28 C29 H29 120.1 . . ?
C30 C29 H29 120.1 . . ?
C31 C30 C29 119.5(5) . . ?
C31 C30 H30 120.3 . . ?
C29 C30 H30 120.3 . . ?
C30 C31 C32 121.1(6) . . ?
C30 C31 H31 119.4 . . ?
C32 C31 H31 119.4 . . ?
C33 C32 C31 120.2(5) . . ?
C33 C32 H32 119.9 . . ?
C31 C32 H32 119.9 . . ?
C32 C33 C28 118.3(5) . . ?
C32 C33 Pd 128.9(4) . . ?
C28 C33 Pd 112.3(4) . . ?
F4 P3 F6 89.9(2) . . ?
F4 P3 F7 90.9(9) . . ?
F6 P3 F7 44.0(9) . . ?
F4 P3 F14 128.5(8) . . ?
F6 P3 F14 39.2(7) . . ?
F7 P3 F14 50.3(9) . . ?
F4 P3 F8 145.0(6) . . ?
F6 P3 F8 124.6(6) . . ?
F7 P3 F8 117.2(10) . . ?
F14 P3 F8 86.5(9) . . ?
F4 P3 F1 90.6(2) . . ?
F6 P3 F1 89.8(2) . . ?
F7 P3 F1 133.8(9) . . ?
F14 P3 F1 95.4(9) . . ?
F8 P3 F1 84.6(6) . . ?
F4 P3 F12 85.5(6) . . ?
F6 P3 F12 124.1(8) . . ?
F7 P3 F12 80.2(9) . . ?
F14 P3 F12 113.5(10) . . ?
F8 P3 F12 79.6(7) . . ?
F1 P3 F12 145.8(8) . . ?
F4 P3 F2 90.1(2) . . ?
F6 P3 F2 89.9(7) . . ?
F7 P3 F2 45.9(8) . . ?
F14 P3 F2 83.9(9) . . ?
F8 P3 F2 95.0(7) . . ?
F1 P3 F2 179.2(4) . . ?
F12 P3 F2 34.6(5) . . ?
F4 P3 F13 49.0(8) . . ?
F6 P3 F13 137.6(8) . . ?
F7 P3 F13 130.2(12) . . ?
F14 P3 F13 176.2(11) . . ?
F8 P3 F13 96.0(10) . . ?
F1 P3 F13 82.0(9) . . ?
F12 P3 F13 69.9(10) . . ?
F2 P3 F13 98.7(10) . . ?
F4 P3 F5 91.0(4) . . ?
F6 P3 F5 178.9(5) . . ?
F7 P3 F5 135.3(8) . . ?
F14 P3 F5 139.7(8) . . ?
F8 P3 F5 54.5(6) . . ?
F1 P3 F5 90.8(7) . . ?
F12 P3 F5 55.5(6) . . ?
F2 P3 F5 89.5(2) . . ?
F13 P3 F5 43.4(8) . . ?
F4 P3 F10 76.7(7) . . ?
F6 P3 F10 138.2(7) . . ?
F7 P3 F10 166.9(11) . . ?
F14 P3 F10 141.8(11) . . ?
F8 P3 F10 73.2(8) . . ?
F1 P3 F10 51.7(7) . . ?
F12 P3 F10 94.6(9) . . ?
F2 P3 F10 128.8(8) . . ?
F13 P3 F10 37.2(9) . . ?
F5 P3 F10 42.7(8) . . ?
F4 P3 F9 33.0(5) . . ?
F6 P3 F9 57.0(5) . . ?
F7 P3 F9 67.9(9) . . ?
F14 P3 F9 95.8(9) . . ?
F8 P3 F9 174.5(7) . . ?
F1 P3 F9 90.3(6) . . ?
F12 P3 F9 103.9(7) . . ?
F2 P3 F9 90.2(6) . . ?
F13 P3 F9 81.5(9) . . ?
F5 P3 F9 124.0(6) . . ?
F10 P3 F9 102.2(8) . . ?
F11 F1 F10 137.8(6) . . ?
F11 F1 P3 75.0(3) . . ?
F10 F1 P3 64.2(4) . . ?
F12 F2 F7 139.2(6) . . ?
F12 F2 P3 72.7(3) . . ?
F7 F2 P3 67.0(4) . . ?
F8 F3 F14 136.2(5) . . ?
F8 F3 P3 71.9(3) . . ?
F14 F3 P3 64.5(4) . . ?
F9 F4 F13 137.8(7) . . ?
F9 F4 P3 73.7(3) . . ?
F13 F4 P3 65.6(4) . . ?
F3 F8 F5 132.9(6) . . ?
F3 F8 P3 72.3(3) . . ?
F5 F8 P3 62.8(3) . . ?
F4 F9 F6 134.8(3) . . ?
F4 F9 P3 73.3(3) . . ?
F6 F9 P3 61.5(3) . . ?
F4 F9 F7 111.2(10) . . ?
F6 F9 F7 41.5(9) . . ?
P3 F9 F7 56.0(5) . . ?
F1 F11 F6 134.1(4) . . ?
F1 F11 P3 74.8(3) . . ?
F6 F11 P3 60.0(3) . . ?
F1 F11 F14 120.3(9) . . ?
F6 F11 F14 35.7(7) . . ?
P3 F11 F14 55.1(4) . . ?
F6 F7 F2 135.0(4) . . ?
F6 F7 F14 49.1(12) . . ?
F2 F7 F14 110.3(15) . . ?
F6 F7 P3 68.0(5) . . ?
F2 F7 P3 67.1(4) . . ?
F14 F7 P3 64.8(5) . . ?
F6 F7 F9 57.5(9) . . ?
F2 F7 F9 95.1(11) . . ?
F14 F7 F9 97.1(12) . . ?
P3 F7 F9 56.1(5) . . ?
F2 F12 F5 133.7(5) . . ?
F2 F12 P3 72.7(3) . . ?
F5 F12 P3 62.3(3) . . ?
F2 F12 F13 117.9(9) . . ?
F5 F12 F13 40.1(8) . . ?
P3 F12 F13 55.0(5) . . ?
F6 F14 F7 57.6(15) . . ?
F6 F14 F3 134.1(5) . . ?
F7 F14 F3 108.2(13) . . ?
F6 F14 P3 70.4(4) . . ?
F7 F14 P3 64.8(5) . . ?
F3 F14 P3 64.7(4) . . ?
F6 F14 F11 60.0(10) . . ?
F7 F14 F11 103.0(11) . . ?
F3 F14 F11 86.1(10) . . ?
P3 F14 F11 55.1(4) . . ?
F10 F5 F13 51.6(13) . . ?
F10 F5 F8 92.3(13) . . ?
F13 F5 F8 127.4(8) . . ?
F10 F5 F12 124.3(8) . . ?
F13 F5 F12 85.8(14) . . ?
F8 F5 F12 87.8(8) . . ?
F10 F5 P3 68.7(4) . . ?
F13 F5 P3 68.3(4) . . ?
F8 F5 P3 62.7(3) . . ?
F12 F5 P3 62.3(3) . . ?
F14 F6 F7 73.3(15) . . ?
F14 F6 F9 131.2(6) . . ?
F7 F6 F9 80.9(12) . . ?
F14 F6 F11 84.3(13) . . ?
F7 F6 F11 127.9(6) . . ?
F9 F6 F11 79.8(7) . . ?
F14 F6 P3 70.4(4) . . ?
F7 F6 P3 68.0(5) . . ?
F9 F6 P3 61.6(3) . . ?
F11 F6 P3 60.2(3) . . ?
F13 F10 F5 65.2(17) . . ?
F13 F10 F1 119.7(15) . . ?
F5 F10 F1 125.5(9) . . ?
F13 F10 P3 71.4(5) . . ?
F5 F10 P3 68.7(4) . . ?
F1 F10 P3 64.1(4) . . ?
F10 F13 F5 63.2(17) . . ?
F10 F13 F4 114.7(18) . . ?
F5 F13 F4 130.6(8) . . ?
F10 F13 P3 71.4(5) . . ?
F5 F13 P3 68.3(4) . . ?
F4 F13 P3 65.4(4) . . ?
F10 F13 F12 107.4(14) . . ?
F5 F13 F12 54.1(10) . . ?
F4 F13 F12 85.1(11) . . ?
P3 F13 F12 55.0(5) . . ?

loop_
_geom_bond_atom_site_label_1
_geom_bond_atom_site_label_2
_geom_bond_distance
_geom_bond_site_symmetry_2
_geom_bond_publ_flag
Pd C33 1.983(5) . ?
Pd N 2.127(4) . ?
Pd O1 2.178(4) . ?
Pd P1 2.2496(13) . ?
P1 C13 1.803(5) . ?
P1 C1 1.821(5) . ?
P1 C7 1.828(5) . ?
C1 C2 1.387(8) . ?
C1 C6 1.393(7) . ?
C2 C3 1.368(9) . ?
C2 H2 0.9300 . ?
C3 C4 1.376(10) . ?
C3 H3 0.9300 . ?
C4 C5 1.372(9) . ?
C4 H4 0.9300 . ?
C5 C6 1.371(8) . ?
C5 H5 0.9300 . ?
C6 H6 0.9300 . ?
C7 C12 1.382(8) . ?
C7 C8 1.386(7) . ?
C8 C9 1.390(9) . ?
C8 H8 0.9300 . ?
C9 C10 1.353(10) . ?
C9 H9 0.9300 . ?
C10 C11 1.374(10) . ?
C10 H10 0.9300 . ?
C11 C12 1.386(9) . ?
C11 H11 0.9300 . ?
C12 H12 0.9300 . ?
C13 C14 1.321(7) . ?
C13 H13 0.9300 . ?
O1 P2 1.470(4) . ?
P2 O3 1.540(4) . ?
P2 O4 1.543(4) . ?
P2 O2 1.583(4) . ?
O2 C14 1.411(6) . ?
C14 C15 1.480(7) . ?
C15 C16 1.380(8) . ?
C15 C20 1.388(7) . ?
C16 C17 1.379(8) . ?
C16 H16 0.9300 . ?
C17 C18 1.347(10) . ?
C17 H17 0.9300 . ?
C18 C19 1.380(10) . ?
C18 H18 0.9300 . ?
C19 C20 1.378(8) . ?
C19 H19 0.9300 . ?
C20 H20 0.9300 . ?
O3 C21 1.429(9) . ?
C21 C22 1.386(12) . ?
C21 H21A 0.9700 . ?
C21 H21B 0.9700 . ?
C22 H22A 0.9600 . ?
C22 H22B 0.9600 . ?
C22 H22C 0.9600 . ?
O4 C23 1.459(7) . ?
C23 C24 1.494(10) . ?
C23 H23A 0.9700 . ?
C23 H23B 0.9700 . ?
C24 H24A 0.9600 . ?
C24 H24B 0.9600 . ?
C24 H24C 0.9600 . ?
N C26 1.474(8) . ?
N C27 1.487(7) . ?
N C25 1.492(8) . ?
C25 H25A 0.9600 . ?
C25 H25B 0.9600 . ?
C25 H25C 0.9600 . ?
C26 H26A 0.9600 . ?
C26 H26B 0.9600 . ?
C26 H26C 0.9600 . ?
C27 C28 1.496(8) . ?
C27 H27A 0.9700 . ?
C27 H27B 0.9700 . ?
C28 C29 1.384(8) . ?
C28 C33 1.397(7) . ?
C29 C30 1.388(9) . ?
C29 H29 0.9300 . ?
C30 C31 1.359(9) . ?
C30 H30 0.9300 . ?
C31 C32 1.398(8) . ?
C31 H31 0.9300 . ?
C32 C33 1.376(7) . ?
C32 H32 0.9300 . ?
P3 F4 1.529(2) . ?
P3 F6 1.530(2) . ?
P3 F7 1.531(2) . ?
P3 F14 1.531(2) . ?
P3 F8 1.531(2) . ?
P3 F1 1.531(2) . ?
P3 F12 1.531(2) . ?
P3 F2 1.532(2) . ?
P3 F13 1.532(2) . ?
P3 F5 1.532(2) . ?
P3 F10 1.532(2) . ?
P3 F9 1.532(2) . ?
F1 F11 0.800(13) . ?
F1 F10 1.336(17) . ?
F2 F12 0.910(14) . ?
F2 F7 1.19(2) . ?
F3 F8 0.942(13) . ?
F3 F14 1.314(18) . ?
F4 F9 0.868(12) . ?
F4 F13 1.27(2) . ?
F8 F5 1.403(13) . ?
F9 F6 1.460(11) . ?
F9 F7 1.71(2) . ?
F11 F6 1.526(13) . ?
F11 F14 1.753(19) . ?
F7 F6 1.15(2) . ?
F7 F14 1.30(2) . ?
F12 F5 1.425(14) . ?
F12 F13 1.76(2) . ?
F14 F6 1.028(18) . ?
F5 F10 1.115(19) . ?
F5 F13 1.13(2) . ?
F10 F13 0.98(2) . ?

loop_
_geom_torsion_atom_site_label_1
_geom_torsion_atom_site_label_2
_geom_torsion_atom_site_label_3
_geom_torsion_atom_site_label_4
_geom_torsion
_geom_torsion_site_symmetry_1
_geom_torsion_site_symmetry_2
_geom_torsion_site_symmetry_3
_geom_torsion_site_symmetry_4
_geom_torsion_publ_flag
C33 Pd P1 C13 -146.3(2) . . . . ?
N Pd P1 C13 -74.1(8) . . . . ?
O1 Pd P1 C13 40.2(2) . . . . ?
C33 Pd P1 C1 95.0(2) . . . . ?
N Pd P1 C1 167.2(8) . . . . ?
O1 Pd P1 C1 -78.5(2) . . . . ?
C33 Pd P1 C7 -31.7(3) . . . . ?
N Pd P1 C7 40.5(8) . . . . ?
O1 Pd P1 C7 154.8(2) . . . . ?
C13 P1 C1 C2 -147.5(4) . . . . ?
C7 P1 C1 C2 106.3(5) . . . . ?
Pd P1 C1 C2 -25.9(5) . . . . ?
C13 P1 C1 C6 32.0(5) . . . . ?
C7 P1 C1 C6 -74.2(5) . . . . ?
Pd P1 C1 C6 153.6(4) . . . . ?
C6 C1 C2 C3 1.4(9) . . . . ?
P1 C1 C2 C3 -179.1(5) . . . . ?
C1 C2 C3 C4 -2.1(10) . . . . ?
C2 C3 C4 C5 1.9(11) . . . . ?
C3 C4 C5 C6 -1.1(10) . . . . ?
C4 C5 C6 C1 0.5(9) . . . . ?
C2 C1 C6 C5 -0.6(8) . . . . ?
P1 C1 C6 C5 179.9(4) . . . . ?
C13 P1 C7 C12 70.7(5) . . . . ?
C1 P1 C7 C12 179.6(5) . . . . ?
Pd P1 C7 C12 -48.9(5) . . . . ?
C13 P1 C7 C8 -109.3(5) . . . . ?
C1 P1 C7 C8 -0.4(5) . . . . ?
Pd P1 C7 C8 131.1(4) . . . . ?
C12 C7 C8 C9 0.3(9) . . . . ?
P1 C7 C8 C9 -179.7(5) . . . . ?
C7 C8 C9 C10 1.8(11) . . . . ?
C8 C9 C10 C11 -2.4(12) . . . . ?
C9 C10 C11 C12 0.8(13) . . . . ?
C8 C7 C12 C11 -1.8(10) . . . . ?
P1 C7 C12 C11 178.2(6) . . . . ?
C10 C11 C12 C7 1.3(12) . . . . ?
C1 P1 C13 C14 57.6(5) . . . . ?
C7 P1 C13 C14 167.4(5) . . . . ?
Pd P1 C13 C14 -67.9(5) . . . . ?
C33 Pd O1 P2 -129.3(8) . . . . ?
N Pd O1 P2 -169.8(4) . . . . ?
P1 Pd O1 P2 18.7(4) . . . . ?
Pd O1 P2 O3 -141.8(4) . . . . ?
Pd O1 P2 O4 98.2(4) . . . . ?
Pd O1 P2 O2 -20.4(5) . . . . ?
O1 P2 O2 C14 -60.5(4) . . . . ?
O3 P2 O2 C14 65.2(4) . . . . ?
O4 P2 O2 C14 173.3(3) . . . . ?
P1 C13 C14 O2 -2.9(7) . . . . ?
P1 C13 C14 C15 -177.2(4) . . . . ?
P2 O2 C14 C13 92.6(5) . . . . ?
P2 O2 C14 C15 -92.4(4) . . . . ?
C13 C14 C15 C16 -24.3(8) . . . . ?
O2 C14 C15 C16 161.3(5) . . . . ?
C13 C14 C15 C20 154.3(5) . . . . ?
O2 C14 C15 C20 -20.2(7) . . . . ?
C20 C15 C16 C17 -1.0(9) . . . . ?
C14 C15 C16 C17 177.6(6) . . . . ?
C15 C16 C17 C18 0.2(11) . . . . ?
C16 C17 C18 C19 0.3(11) . . . . ?
C17 C18 C19 C20 0.1(10) . . . . ?
C18 C19 C20 C15 -0.9(9) . . . . ?
C16 C15 C20 C19 1.3(8) . . . . ?
C14 C15 C20 C19 -177.3(5) . . . . ?
O1 P2 O3 C21 2.1(8) . . . . ?
O4 P2 O3 C21 129.3(8) . . . . ?
O2 P2 O3 C21 -122.7(8) . . . . ?
P2 O3 C21 C22 162.4(8) . . . . ?
O1 P2 O4 C23 -51.0(5) . . . . ?
O3 P2 O4 C23 -176.8(4) . . . . ?
O2 P2 O4 C23 72.6(5) . . . . ?
P2 O4 C23 C24 178.0(5) . . . . ?
C33 Pd N C26 -85.1(4) . . . . ?
O1 Pd N C26 86.9(4) . . . . ?
P1 Pd N C26 -158.3(6) . . . . ?
C33 Pd N C27 33.1(3) . . . . ?
O1 Pd N C27 -154.9(3) . . . . ?
P1 Pd N C27 -40.1(10) . . . . ?
C33 Pd N C25 151.4(4) . . . . ?
O1 Pd N C25 -36.6(4) . . . . ?
P1 Pd N C25 78.2(9) . . . . ?
C26 N C27 C28 75.6(6) . . . . ?
C25 N C27 C28 -164.0(4) . . . . ?
Pd N C27 C28 -43.3(5) . . . . ?
N C27 C28 C29 -144.8(5) . . . . ?
N C27 C28 C33 35.3(6) . . . . ?
C33 C28 C29 C30 -1.0(9) . . . . ?
C27 C28 C29 C30 179.1(5) . . . . ?
C28 C29 C30 C31 0.6(9) . . . . ?
C29 C30 C31 C32 -0.5(10) . . . . ?
C30 C31 C32 C33 0.8(9) . . . . ?
C31 C32 C33 C28 -1.2(8) . . . . ?
C31 C32 C33 Pd -172.2(4) . . . . ?
C29 C28 C33 C32 1.3(8) . . . . ?
C27 C28 C33 C32 -178.8(5) . . . . ?
C29 C28 C33 Pd 173.7(4) . . . . ?
C27 C28 C33 Pd -6.3(6) . . . . ?
N Pd C33 C32 155.9(5) . . . . ?
O1 Pd C33 C32 115.0(9) . . . . ?
P1 Pd C33 C32 -33.1(5) . . . . ?
N Pd C33 C28 -15.6(4) . . . . ?
O1 Pd C33 C28 -56.4(11) . . . . ?
P1 Pd C33 C28 155.5(4) . . . . ?
F4 P3 F1 F11 -96.9(12) . . . . ?
F6 P3 F1 F11 -7.0(12) . . . . ?
F7 P3 F1 F11 -5.2(18) . . . . ?
F14 P3 F1 F11 31.9(14) . . . . ?
F8 P3 F1 F11 117.8(13) . . . . ?
F12 P3 F1 F11 -179.8(13) . . . . ?
F2 P3 F1 F11 58(52) . . . . ?
F13 P3 F1 F11 -145.3(15) . . . . ?
F5 P3 F1 F11 172.0(12) . . . . ?
F10 P3 F1 F11 -169.4(16) . . . . ?
F9 P3 F1 F11 -64.0(12) . . . . ?
F4 P3 F1 F10 72.5(10) . . . . ?
F6 P3 F1 F10 162.4(9) . . . . ?
F7 P3 F1 F10 164.2(14) . . . . ?
F14 P3 F1 F10 -158.8(12) . . . . ?
F8 P3 F1 F10 -72.8(10) . . . . ?
F12 P3 F1 F10 -10.4(15) . . . . ?
F2 P3 F1 F10 -132(52) . . . . ?
F13 P3 F1 F10 24.1(12) . . . . ?
F5 P3 F1 F10 -18.6(10) . . . . ?
F9 P3 F1 F10 105.4(10) . . . . ?
F4 P3 F2 F12 -81.9(12) . . . . ?
F6 P3 F2 F12 -171.8(12) . . . . ?
F7 P3 F2 F12 -173.0(18) . . . . ?
F14 P3 F2 F12 149.3(14) . . . . ?
F8 P3 F2 F12 63.5(12) . . . . ?
F1 P3 F2 F12 123(52) . . . . ?
F13 P3 F2 F12 -33.5(14) . . . . ?
F5 P3 F2 F12 9.2(12) . . . . ?
F10 P3 F2 F12 -9.0(15) . . . . ?
F9 P3 F2 F12 -114.9(12) . . . . ?
F4 P3 F2 F7 91.1(13) . . . . ?
F6 P3 F2 F7 1.2(13) . . . . ?
F14 P3 F2 F7 -37.7(14) . . . . ?
F8 P3 F2 F7 -123.6(13) . . . . ?
F1 P3 F2 F7 -64(52) . . . . ?
F12 P3 F2 F7 173.0(18) . . . . ?
F13 P3 F2 F7 139.5(15) . . . . ?
F5 P3 F2 F7 -177.9(13) . . . . ?
F10 P3 F2 F7 164.0(14) . . . . ?
F9 P3 F2 F7 58.1(13) . . . . ?
F4 P3 F3 F8 -116(10) . . . . ?
F6 P3 F3 F8 168.7(12) . . . . ?
F7 P3 F3 F8 -147.3(15) . . . . ?
F14 P3 F3 F8 174.9(17) . . . . ?
F1 P3 F3 F8 78.9(12) . . . . ?
F12 P3 F3 F8 -67.2(13) . . . . ?
F2 P3 F3 F8 -101.4(13) . . . . ?
F13 P3 F3 F8 -1.4(18) . . . . ?
F5 P3 F3 F8 -11.8(13) . . . . ?
F10 P3 F3 F8 28.4(14) . . . . ?
F9 P3 F3 F8 171.3(12) . . . . ?
F4 P3 F3 F14 69(11) . . . . ?
F6 P3 F3 F14 -6.1(12) . . . . ?
F7 P3 F3 F14 37.9(13) . . . . ?
F8 P3 F3 F14 -174.9(17) . . . . ?
F1 P3 F3 F14 -95.9(11) . . . . ?
F12 P3 F3 F14 117.9(12) . . . . ?
F2 P3 F3 F14 83.8(11) . . . . ?
F13 P3 F3 F14 -176.3(15) . . . . ?
F5 P3 F3 F14 173.3(11) . . . . ?
F10 P3 F3 F14 -146.5(12) . . . . ?
F9 P3 F3 F14 -3.6(16) . . . . ?
F6 P3 F4 F9 -0.2(11) . . . . ?
F7 P3 F4 F9 -44.3(13) . . . . ?
F14 P3 F4 F9 -7.8(15) . . . . ?
F8 P3 F4 F9 170.9(12) . . . . ?
F1 P3 F4 F9 89.6(11) . . . . ?
F12 P3 F4 F9 -124.4(11) . . . . ?
F2 P3 F4 F9 -90.1(11) . . . . ?
F13 P3 F4 F9 168.4(16) . . . . ?
F5 P3 F4 F9 -179.6(11) . . . . ?
F10 P3 F4 F9 139.8(12) . . . . ?
F6 P3 F4 F13 -168.6(12) . . . . ?
F7 P3 F4 F13 147.3(15) . . . . ?
F14 P3 F4 F13 -176.2(15) . . . . ?
F8 P3 F4 F13 2.5(16) . . . . ?
F1 P3 F4 F13 -78.8(12) . . . . ?
F12 P3 F4 F13 67.2(13) . . . . ?
F2 P3 F4 F13 101.5(13) . . . . ?
F5 P3 F4 F13 12.0(13) . . . . ?
F10 P3 F4 F13 -28.6(13) . . . . ?
F9 P3 F4 F13 -168.4(16) . . . . ?
F14 F3 F8 F5 25(4) . . . . ?
P3 F3 F8 F5 17.8(18) . . . . ?
F14 F3 F8 P3 7(2) . . . . ?
F4 P3 F8 F3 177.0(8) . . . . ?
F6 P3 F8 F3 -13.8(15) . . . . ?
F7 P3 F8 F3 37.4(16) . . . . ?
F14 P3 F8 F3 -4.0(13) . . . . ?
F1 P3 F8 F3 -99.7(12) . . . . ?
F12 P3 F8 F3 110.7(13) . . . . ?
F2 P3 F8 F3 79.6(12) . . . . ?
F13 P3 F8 F3 178.9(13) . . . . ?
F5 P3 F8 F3 165.4(16) . . . . ?
F10 P3 F8 F3 -151.3(14) . . . . ?
F9 P3 F8 F3 -118(7) . . . . ?
F4 P3 F8 F5 11.6(14) . . . . ?
F6 P3 F8 F5 -179.2(9) . . . . ?
F7 P3 F8 F5 -128.0(10) . . . . ?
F14 P3 F8 F5 -169.4(11) . . . . ?
F1 P3 F8 F5 94.9(9) . . . . ?
F12 P3 F8 F5 -54.7(7) . . . . ?
F2 P3 F8 F5 -85.8(6) . . . . ?
F13 P3 F8 F5 13.5(12) . . . . ?
F10 P3 F8 F5 43.3(10) . . . . ?
F9 P3 F8 F5 76(7) . . . . ?
F13 F4 F9 F6 16(3) . . . . ?
P3 F4 F9 F6 0.3(16) . . . . ?
F13 F4 F9 P3 16(2) . . . . ?
F13 F4 F9 F7 58(3) . . . . ?
P3 F4 F9 F7 42.1(8) . . . . ?
F6 P3 F9 F4 179.7(13) . . . . ?
F7 P3 F9 F4 131.1(14) . . . . ?
F14 P3 F9 F4 173.9(12) . . . . ?
F8 P3 F9 F4 -72(7) . . . . ?
F1 P3 F9 F4 -90.7(9) . . . . ?
F12 P3 F9 F4 57.9(12) . . . . ?
F2 P3 F9 F4 90.0(9) . . . . ?
F13 P3 F9 F4 -8.8(12) . . . . ?
F5 P3 F9 F4 0.4(13) . . . . ?
F10 P3 F9 F4 -40.0(12) . . . . ?
F4 P3 F9 F6 -179.7(13) . . . . ?
F7 P3 F9 F6 -48.6(10) . . . . ?
F14 P3 F9 F6 -5.8(10) . . . . ?
F8 P3 F9 F6 108(7) . . . . ?
F1 P3 F9 F6 89.6(5) . . . . ?
F12 P3 F9 F6 -121.8(9) . . . . ?
F2 P3 F9 F6 -89.8(8) . . . . ?
F13 P3 F9 F6 171.4(11) . . . . ?
F5 P3 F9 F6 -179.3(9) . . . . ?
F10 P3 F9 F6 140.3(8) . . . . ?
F4 P3 F9 F7 -131.1(14) . . . . ?
F6 P3 F9 F7 48.6(10) . . . . ?
F14 P3 F9 F7 42.8(11) . . . . ?
F8 P3 F9 F7 157(7) . . . . ?
F1 P3 F9 F7 138.2(10) . . . . ?
F12 P3 F9 F7 -73.2(10) . . . . ?
F2 P3 F9 F7 -41.1(9) . . . . ?
F13 P3 F9 F7 -139.9(13) . . . . ?
F5 P3 F9 F7 -130.7(9) . . . . ?
F10 P3 F9 F7 -171.1(12) . . . . ?
F10 F1 F11 F6 -4(4) . . . . ?
P3 F1 F11 F6 9.8(16) . . . . ?
F10 F1 F11 P3 -14(2) . . . . ?
F10 F1 F11 F14 -46(3) . . . . ?
P3 F1 F11 F14 -32.1(11) . . . . ?
F4 P3 F11 F1 84.3(11) . . . . ?
F6 P3 F11 F1 171.9(14) . . . . ?
F7 P3 F11 F1 176.2(13) . . . . ?
F14 P3 F11 F1 -145.9(15) . . . . ?
F8 P3 F11 F1 -63.0(13) . . . . ?
F12 P3 F11 F1 2(11) . . . . ?
F2 P3 F11 F1 -178.7(6) . . . . ?
F13 P3 F11 F1 36.1(15) . . . . ?
F5 P3 F11 F1 -9.3(14) . . . . ?
F10 P3 F11 F1 8.4(13) . . . . ?
F9 P3 F11 F1 113.0(12) . . . . ?
F4 P3 F11 F6 -87.6(4) . . . . ?
F7 P3 F11 F6 4.3(10) . . . . ?
F14 P3 F11 F6 42.2(8) . . . . ?
F8 P3 F11 F6 125.1(6) . . . . ?
F1 P3 F11 F6 -171.9(14) . . . . ?
F12 P3 F11 F6 -170(10) . . . . ?
F2 P3 F11 F6 9.4(13) . . . . ?
F13 P3 F11 F6 -135.8(9) . . . . ?
F5 P3 F11 F6 178.8(4) . . . . ?
F10 P3 F11 F6 -163.5(8) . . . . ?
F9 P3 F11 F6 -58.9(6) . . . . ?
F4 P3 F11 F14 -129.8(8) . . . . ?
F6 P3 F11 F14 -42.2(8) . . . . ?
F7 P3 F11 F14 -37.9(11) . . . . ?
F8 P3 F11 F14 82.9(10) . . . . ?
F1 P3 F11 F14 145.9(15) . . . . ?
F12 P3 F11 F14 148(10) . . . . ?
F2 P3 F11 F14 -32.8(14) . . . . ?
F13 P3 F11 F14 -178.0(12) . . . . ?
F5 P3 F11 F14 136.6(9) . . . . ?
F10 P3 F11 F14 154.3(11) . . . . ?
F9 P3 F11 F14 -101.1(9) . . . . ?
F12 F2 F7 F6 8(5) . . . . ?
P3 F2 F7 F6 -2(2) . . . . ?
F12 F2 F7 F14 60(3) . . . . ?
P3 F2 F7 F14 49.6(11) . . . . ?
F12 F2 F7 P3 10(3) . . . . ?
F12 F2 F7 F9 -40(3) . . . . ?
P3 F2 F7 F9 -49.8(5) . . . . ?
F4 P3 F7 F6 89.0(10) . . . . ?
F14 P3 F7 F6 -53.8(12) . . . . ?
F8 P3 F7 F6 -112.8(11) . . . . ?
F1 P3 F7 F6 -2.6(18) . . . . ?
F12 P3 F7 F6 174.3(12) . . . . ?
F2 P3 F7 F6 178.3(18) . . . . ?
F13 P3 F7 F6 121.2(13) . . . . ?
F5 P3 F7 F6 -178.6(5) . . . . ?
F10 P3 F7 F6 107(4) . . . . ?
F9 P3 F7 F6 64.8(10) . . . . ?
F4 P3 F7 F2 -89.3(9) . . . . ?
F6 P3 F7 F2 -178.3(18) . . . . ?
F14 P3 F7 F2 127.9(18) . . . . ?
F8 P3 F7 F2 68.9(13) . . . . ?
F1 P3 F7 F2 179.0(4) . . . . ?
F12 P3 F7 F2 -4.0(10) . . . . ?
F13 P3 F7 F2 -57.1(18) . . . . ?
F5 P3 F7 F2 3.0(18) . . . . ?
F10 P3 F7 F2 -71(5) . . . . ?
F9 P3 F7 F2 -113.5(12) . . . . ?
F4 P3 F7 F14 142.8(13) . . . . ?
F6 P3 F7 F14 53.8(12) . . . . ?
F8 P3 F7 F14 -59.0(16) . . . . ?
F1 P3 F7 F14 51.2(18) . . . . ?
F12 P3 F7 F14 -131.9(14) . . . . ?
F2 P3 F7 F14 -127.9(18) . . . . ?
F13 P3 F7 F14 175.0(14) . . . . ?
F5 P3 F7 F14 -124.8(12) . . . . ?
F10 P3 F7 F14 161(4) . . . . ?
F9 P3 F7 F14 118.6(15) . . . . ?
F4 P3 F7 F9 24.2(6) . . . . ?
F6 P3 F7 F9 -64.8(10) . . . . ?
F14 P3 F7 F9 -118.6(15) . . . . ?
F8 P3 F7 F9 -177.6(7) . . . . ?
F1 P3 F7 F9 -67.4(12) . . . . ?
F12 P3 F7 F9 109.5(8) . . . . ?
F2 P3 F7 F9 113.5(12) . . . . ?
F13 P3 F7 F9 56.4(15) . . . . ?
F5 P3 F7 F9 116.6(10) . . . . ?
F10 P3 F7 F9 42(5) . . . . ?
F4 F9 F7 F6 -134.5(11) . . . . ?
P3 F9 F7 F6 -83.8(7) . . . . ?
F4 F9 F7 F2 7.2(16) . . . . ?
F6 F9 F7 F2 141.8(13) . . . . ?
P3 F9 F7 F2 58.0(7) . . . . ?
F4 F9 F7 F14 -103.9(15) . . . . ?
F6 F9 F7 F14 30.6(10) . . . . ?
P3 F9 F7 F14 -53.2(9) . . . . ?
F4 F9 F7 P3 -50.7(10) . . . . ?
F6 F9 F7 P3 83.8(7) . . . . ?
F7 F2 F12 F5 -24(4) . . . . ?
P3 F2 F12 F5 -13.7(17) . . . . ?
F7 F2 F12 P3 -10(3) . . . . ?
F7 F2 F12 F13 23(3) . . . . ?
P3 F2 F12 F13 32.5(11) . . . . ?
F4 P3 F12 F2 96.8(10) . . . . ?
F6 P3 F12 F2 9.9(14) . . . . ?
F7 P3 F12 F2 5.1(13) . . . . ?
F14 P3 F12 F2 -33.6(15) . . . . ?
F8 P3 F12 F2 -115.0(12) . . . . ?
F1 P3 F12 F2 -178.8(6) . . . . ?
F13 P3 F12 F2 144.5(15) . . . . ?
F5 P3 F12 F2 -168.9(14) . . . . ?
F10 P3 F12 F2 173.0(12) . . . . ?
F9 P3 F12 F2 69.2(12) . . . . ?
F4 P3 F12 F5 -94.4(6) . . . . ?
F6 P3 F12 F5 178.8(4) . . . . ?
F7 P3 F12 F5 174.0(11) . . . . ?
F14 P3 F12 F5 135.3(9) . . . . ?
F8 P3 F12 F5 53.8(7) . . . . ?
F1 P3 F12 F5 -10.0(14) . . . . ?
F2 P3 F12 F5 168.9(14) . . . . ?
F13 P3 F12 F5 -46.6(10) . . . . ?
F10 P3 F12 F5 -18.2(9) . . . . ?
F9 P3 F12 F5 -121.9(7) . . . . ?
F4 P3 F12 F13 -47.8(9) . . . . ?
F6 P3 F12 F13 -134.6(10) . . . . ?
F7 P3 F12 F13 -139.4(13) . . . . ?
F14 P3 F12 F13 -178.1(12) . . . . ?
F8 P3 F12 F13 100.4(11) . . . . ?
F1 P3 F12 F13 36.6(15) . . . . ?
F2 P3 F12 F13 -144.5(15) . . . . ?
F5 P3 F12 F13 46.6(10) . . . . ?
F10 P3 F12 F13 28.4(11) . . . . ?
F9 P3 F12 F13 -75.3(11) . . . . ?
F2 F7 F14 F6 -132.7(13) . . . . ?
P3 F7 F14 F6 -81.8(7) . . . . ?
F9 F7 F14 F6 -34.6(8) . . . . ?
F6 F7 F14 F3 131.2(12) . . . . ?
F2 F7 F14 F3 -1(2) . . . . ?
P3 F7 F14 F3 49.3(10) . . . . ?
F9 F7 F14 F3 96.6(14) . . . . ?
F6 F7 F14 P3 81.8(7) . . . . ?
F2 F7 F14 P3 -50.8(11) . . . . ?
F9 F7 F14 P3 47.2(7) . . . . ?
F6 F7 F14 F11 41.1(8) . . . . ?
F2 F7 F14 F11 -91.6(17) . . . . ?
P3 F7 F14 F11 -40.8(9) . . . . ?
F9 F7 F14 F11 6.5(13) . . . . ?
F8 F3 F14 F6 6(4) . . . . ?
P3 F3 F14 F6 13(2) . . . . ?
F8 F3 F14 F7 -56(3) . . . . ?
P3 F3 F14 F7 -49.4(10) . . . . ?
F8 F3 F14 P3 -7(2) . . . . ?
F8 F3 F14 F11 46(2) . . . . ?
P3 F3 F14 F11 53.0(4) . . . . ?
F4 P3 F14 F6 12.0(18) . . . . ?
F7 P3 F14 F6 62.6(16) . . . . ?
F8 P3 F14 F6 -167.2(14) . . . . ?
F1 P3 F14 F6 -83.0(11) . . . . ?
F12 P3 F14 F6 115.7(13) . . . . ?
F2 P3 F14 F6 97.3(13) . . . . ?
F13 P3 F14 F6 -37(18) . . . . ?
F5 P3 F14 F6 179.3(11) . . . . ?
F10 P3 F14 F6 -110.5(17) . . . . ?
F9 P3 F14 F6 7.8(14) . . . . ?
F4 P3 F14 F7 -50.6(17) . . . . ?
F6 P3 F14 F7 -62.6(16) . . . . ?
F8 P3 F14 F7 130.2(15) . . . . ?
F1 P3 F14 F7 -145.6(13) . . . . ?
F12 P3 F14 F7 53.1(15) . . . . ?
F2 P3 F14 F7 34.7(13) . . . . ?
F13 P3 F14 F7 -99(18) . . . . ?
F5 P3 F14 F7 116.8(14) . . . . ?
F10 P3 F14 F7 -173.0(15) . . . . ?
F9 P3 F14 F7 -54.8(14) . . . . ?
F4 P3 F14 F3 -177.7(6) . . . . ?
F6 P3 F14 F3 170.3(18) . . . . ?
F7 P3 F14 F3 -127.2(17) . . . . ?
F8 P3 F14 F3 3.0(10) . . . . ?
F1 P3 F14 F3 87.2(9) . . . . ?
F12 P3 F14 F3 -74.1(11) . . . . ?
F2 P3 F14 F3 -92.4(9) . . . . ?
F13 P3 F14 F3 134(17) . . . . ?
F5 P3 F14 F3 -10.4(18) . . . . ?
F10 P3 F14 F3 59.8(18) . . . . ?
F9 P3 F14 F3 178.0(9) . . . . ?
F4 P3 F14 F11 78.6(10) . . . . ?
F6 P3 F14 F11 66.6(12) . . . . ?
F7 P3 F14 F11 129.1(15) . . . . ?
F8 P3 F14 F11 -100.7(8) . . . . ?
F1 P3 F14 F11 -16.5(7) . . . . ?
F12 P3 F14 F11 -177.7(8) . . . . ?
F2 P3 F14 F11 163.9(8) . . . . ?
F13 P3 F14 F11 30(18) . . . . ?
F5 P3 F14 F11 -114.1(12) . . . . ?
F10 P3 F14 F11 -43.9(16) . . . . ?
F9 P3 F14 F11 74.3(7) . . . . ?
F1 F11 F14 F6 124.7(15) . . . . ?
P3 F11 F14 F6 85.9(9) . . . . ?
F1 F11 F14 F7 85(2) . . . . ?
F6 F11 F14 F7 -39.8(12) . . . . ?
P3 F11 F14 F7 46.1(11) . . . . ?
F1 F11 F14 F3 -23.0(17) . . . . ?
F6 F11 F14 F3 -147.6(12) . . . . ?
P3 F11 F14 F3 -61.7(6) . . . . ?
F1 F11 F14 P3 38.8(14) . . . . ?
F6 F11 F14 P3 -85.9(9) . . . . ?
F3 F8 F5 F10 -84(2) . . . . ?
P3 F8 F5 F10 -64.5(7) . . . . ?
F3 F8 F5 F13 -42(3) . . . . ?
P3 F8 F5 F13 -23.3(19) . . . . ?
F3 F8 F5 F12 41(2) . . . . ?
P3 F8 F5 F12 59.7(5) . . . . ?
F3 F8 F5 P3 -19.1(19) . . . . ?
F2 F12 F5 F10 46(3) . . . . ?
P3 F12 F5 F10 31.1(15) . . . . ?
F13 F12 F5 F10 -36.5(13) . . . . ?
F2 F12 F5 F13 82(2) . . . . ?
P3 F12 F5 F13 67.6(8) . . . . ?
F2 F12 F5 F8 -45(2) . . . . ?
P3 F12 F5 F8 -60.1(5) . . . . ?
F13 F12 F5 F8 -127.8(10) . . . . ?
F2 F12 F5 P3 14.8(18) . . . . ?
F13 F12 F5 P3 -67.6(8) . . . . ?
F4 P3 F5 F10 -68.9(12) . . . . ?
F6 P3 F5 F10 142(34) . . . . ?
F7 P3 F5 F10 -161.2(16) . . . . ?
F14 P3 F5 F10 121.0(16) . . . . ?
F8 P3 F5 F10 104.4(15) . . . . ?
F1 P3 F5 F10 21.7(12) . . . . ?
F12 P3 F5 F10 -152.7(15) . . . . ?
F2 P3 F5 F10 -159.0(12) . . . . ?
F13 P3 F5 F10 -55.8(14) . . . . ?
F9 P3 F5 F10 -69.2(14) . . . . ?
F4 P3 F5 F13 -13.2(15) . . . . ?
F6 P3 F5 F13 -162(34) . . . . ?
F7 P3 F5 F13 -105.4(19) . . . . ?
F14 P3 F5 F13 176.7(17) . . . . ?
F8 P3 F5 F13 160.2(18) . . . . ?
F1 P3 F5 F13 77.5(15) . . . . ?
F12 P3 F5 F13 -97.0(16) . . . . ?
F2 P3 F5 F13 -103.3(15) . . . . ?
F10 P3 F5 F13 55.8(14) . . . . ?
F9 P3 F5 F13 -13.4(17) . . . . ?
F4 P3 F5 F8 -173.4(8) . . . . ?
F6 P3 F5 F8 38(34) . . . . ?
F7 P3 F5 F8 94.4(15) . . . . ?
F14 P3 F5 F8 16.5(17) . . . . ?
F1 P3 F5 F8 -82.8(8) . . . . ?
F12 P3 F5 F8 102.8(10) . . . . ?
F2 P3 F5 F8 96.5(8) . . . . ?
F13 P3 F5 F8 -160.2(18) . . . . ?
F10 P3 F5 F8 -104.4(15) . . . . ?
F9 P3 F5 F8 -173.6(8) . . . . ?
F4 P3 F5 F12 83.8(8) . . . . ?
F6 P3 F5 F12 -65(34) . . . . ?
F7 P3 F5 F12 -8.5(15) . . . . ?
F14 P3 F5 F12 -86.3(15) . . . . ?
F8 P3 F5 F12 -102.8(10) . . . . ?
F1 P3 F5 F12 174.4(8) . . . . ?
F2 P3 F5 F12 -6.3(8) . . . . ?
F13 P3 F5 F12 97.0(16) . . . . ?
F10 P3 F5 F12 152.7(15) . . . . ?
F9 P3 F5 F12 83.6(9) . . . . ?
F3 F14 F6 F7 -84(2) . . . . ?
P3 F14 F6 F7 -72.0(6) . . . . ?
F11 F14 F6 F7 -132.4(7) . . . . ?
F7 F14 F6 F9 61.2(19) . . . . ?
F3 F14 F6 F9 -23(4) . . . . ?
P3 F14 F6 F9 -10.8(19) . . . . ?
F11 F14 F6 F9 -71.1(16) . . . . ?
F7 F14 F6 F11 132.4(7) . . . . ?
F3 F14 F6 F11 48(3) . . . . ?
P3 F14 F6 F11 60.4(4) . . . . ?
F7 F14 F6 P3 72.0(6) . . . . ?
F3 F14 F6 P3 -12(2) . . . . ?
F11 F14 F6 P3 -60.4(4) . . . . ?
F2 F7 F6 F14 77(3) . . . . ?
P3 F7 F6 F14 75.2(6) . . . . ?
F9 F7 F6 F14 138.1(8) . . . . ?
F2 F7 F6 F9 -61(3) . . . . ?
F14 F7 F6 F9 -138.1(8) . . . . ?
P3 F7 F6 F9 -62.9(5) . . . . ?
F2 F7 F6 F11 9(4) . . . . ?
F14 F7 F6 F11 -68.6(15) . . . . ?
P3 F7 F6 F11 6.6(16) . . . . ?
F9 F7 F6 F11 69.5(13) . . . . ?
F2 F7 F6 P3 2(2) . . . . ?
F14 F7 F6 P3 -75.2(6) . . . . ?
F9 F7 F6 P3 62.9(5) . . . . ?
F4 F9 F6 F14 11(3) . . . . ?
P3 F9 F6 F14 12(2) . . . . ?
F7 F9 F6 F14 -58(2) . . . . ?
F4 F9 F6 F7 69(2) . . . . ?
P3 F9 F6 F7 69.8(7) . . . . ?
F4 F9 F6 F11 -61.9(19) . . . . ?
P3 F9 F6 F11 -61.5(4) . . . . ?
F7 F9 F6 F11 -131.3(8) . . . . ?
F4 F9 F6 P3 -0.4(18) . . . . ?
F7 F9 F6 P3 -69.8(7) . . . . ?
F1 F11 F6 F14 -82(2) . . . . ?
P3 F11 F6 F14 -70.7(8) . . . . ?
F1 F11 F6 F7 -18(3) . . . . ?
P3 F11 F6 F7 -7.0(17) . . . . ?
F14 F11 F6 F7 63.6(16) . . . . ?
F1 F11 F6 F9 52(2) . . . . ?
P3 F11 F6 F9 63.0(4) . . . . ?
F14 F11 F6 F9 133.6(9) . . . . ?
F1 F11 F6 P3 -11.0(18) . . . . ?
F14 F11 F6 P3 70.7(8) . . . . ?
F4 P3 F6 F14 -170.6(14) . . . . ?
F7 P3 F6 F14 -79.3(16) . . . . ?
F8 P3 F6 F14 15.5(17) . . . . ?
F1 P3 F6 F14 98.8(14) . . . . ?
F12 P3 F6 F14 -86.1(15) . . . . ?
F2 P3 F6 F14 -80.5(14) . . . . ?
F13 P3 F6 F14 176.6(18) . . . . ?
F5 P3 F6 F14 -22(35) . . . . ?
F10 P3 F6 F14 119.7(17) . . . . ?
F9 P3 F6 F14 -170.8(16) . . . . ?
F4 P3 F6 F7 -91.3(13) . . . . ?
F14 P3 F6 F7 79.3(16) . . . . ?
F8 P3 F6 F7 94.8(14) . . . . ?
F1 P3 F6 F7 178.1(13) . . . . ?
F12 P3 F6 F7 -6.8(15) . . . . ?
F2 P3 F6 F7 -1.2(13) . . . . ?
F13 P3 F6 F7 -104.1(19) . . . . ?
F5 P3 F6 F7 57(34) . . . . ?
F10 P3 F6 F7 -161.0(16) . . . . ?
F9 P3 F6 F7 -91.5(14) . . . . ?
F4 P3 F6 F9 0.1(7) . . . . ?
F7 P3 F6 F9 91.5(14) . . . . ?
F14 P3 F6 F9 170.8(16) . . . . ?
F8 P3 F6 F9 -173.7(8) . . . . ?
F1 P3 F6 F9 -90.4(7) . . . . ?
F12 P3 F6 F9 84.7(9) . . . . ?
F2 P3 F6 F9 90.3(7) . . . . ?
F13 P3 F6 F9 -12.6(16) . . . . ?
F5 P3 F6 F9 149(34) . . . . ?
F10 P3 F6 F9 -69.5(13) . . . . ?
F4 P3 F6 F11 94.7(7) . . . . ?
F7 P3 F6 F11 -174.0(14) . . . . ?
F14 P3 F6 F11 -94.7(15) . . . . ?
F8 P3 F6 F11 -79.2(9) . . . . ?
F1 P3 F6 F11 4.1(7) . . . . ?
F12 P3 F6 F11 179.2(8) . . . . ?
F2 P3 F6 F11 -175.2(7) . . . . ?
F13 P3 F6 F11 81.9(15) . . . . ?
F5 P3 F6 F11 -117(34) . . . . ?
F10 P3 F6 F11 25.0(13) . . . . ?
F9 P3 F6 F11 94.5(8) . . . . ?
F8 F5 F10 F13 138.1(9) . . . . ?
F12 F5 F10 F13 49.2(16) . . . . ?
P3 F5 F10 F13 78.6(7) . . . . ?
F13 F5 F10 F1 -110.0(16) . . . . ?
F8 F5 F10 F1 28.1(18) . . . . ?
F12 F5 F10 F1 -61(3) . . . . ?
P3 F5 F10 F1 -31.3(14) . . . . ?
F13 F5 F10 P3 -78.6(7) . . . . ?
F8 F5 F10 P3 59.5(6) . . . . ?
F12 F5 F10 P3 -29.4(13) . . . . ?
F11 F1 F10 F13 -31(3) . . . . ?
P3 F1 F10 F13 -46.7(16) . . . . ?
F11 F1 F10 F5 48(3) . . . . ?
P3 F1 F10 F5 32.6(15) . . . . ?
F11 F1 F10 P3 15(2) . . . . ?
F4 P3 F10 F13 36.6(17) . . . . ?
F6 P3 F10 F13 111.1(17) . . . . ?
F7 P3 F10 F13 18(5) . . . . ?
F14 P3 F10 F13 173.9(17) . . . . ?
F8 P3 F10 F13 -125.4(19) . . . . ?
F1 P3 F10 F13 138(2) . . . . ?
F12 P3 F10 F13 -47.7(18) . . . . ?
F2 P3 F10 F13 -43(2) . . . . ?
F5 P3 F10 F13 -69.9(18) . . . . ?
F9 P3 F10 F13 57.7(18) . . . . ?
F4 P3 F10 F5 106.5(11) . . . . ?
F6 P3 F10 F5 -179.0(6) . . . . ?
F7 P3 F10 F5 88(5) . . . . ?
F14 P3 F10 F5 -116.2(15) . . . . ?
F8 P3 F10 F5 -55.5(10) . . . . ?
F1 P3 F10 F5 -151.9(15) . . . . ?
F12 P3 F10 F5 22.2(12) . . . . ?
F2 P3 F10 F5 27.3(15) . . . . ?
F13 P3 F10 F5 69.9(18) . . . . ?
F9 P3 F10 F5 127.6(10) . . . . ?
F4 P3 F10 F1 -101.6(7) . . . . ?
F6 P3 F10 F1 -27.0(14) . . . . ?
F7 P3 F10 F1 -120(5) . . . . ?
F14 P3 F10 F1 35.7(18) . . . . ?
F8 P3 F10 F1 96.5(9) . . . . ?
F12 P3 F10 F1 174.2(8) . . . . ?
F2 P3 F10 F1 179.3(5) . . . . ?
F13 P3 F10 F1 -138(2) . . . . ?
F5 P3 F10 F1 151.9(15) . . . . ?
F9 P3 F10 F1 -80.5(9) . . . . ?
F1 F10 F13 F5 118.2(14) . . . . ?
P3 F10 F13 F5 74.5(4) . . . . ?
F5 F10 F13 F4 -124.8(13) . . . . ?
F1 F10 F13 F4 -7(3) . . . . ?
P3 F10 F13 F4 -50.3(12) . . . . ?
F5 F10 F13 P3 -74.5(4) . . . . ?
F1 F10 F13 P3 43.7(14) . . . . ?
F5 F10 F13 F12 -32.2(10) . . . . ?
F1 F10 F13 F12 86(2) . . . . ?
P3 F10 F13 F12 42.3(9) . . . . ?
F8 F5 F13 F10 -57.1(19) . . . . ?
F12 F5 F13 F10 -141.2(9) . . . . ?
P3 F5 F13 F10 -79.4(7) . . . . ?
F10 F5 F13 F4 101(2) . . . . ?
F8 F5 F13 F4 43(4) . . . . ?
F12 F5 F13 F4 -41(3) . . . . ?
P3 F5 F13 F4 21(2) . . . . ?
F10 F5 F13 P3 79.4(7) . . . . ?
F8 F5 F13 P3 22.3(18) . . . . ?
F12 F5 F13 P3 -61.7(6) . . . . ?
F10 F5 F13 F12 141.2(9) . . . . ?
F8 F5 F13 F12 84.0(15) . . . . ?
P3 F5 F13 F12 61.7(6) . . . . ?
F9 F4 F13 F10 37(3) . . . . ?
P3 F4 F13 F10 53.3(14) . . . . ?
F9 F4 F13 F5 -38(4) . . . . ?
P3 F4 F13 F5 -22(2) . . . . ?
F9 F4 F13 P3 -17(2) . . . . ?
F9 F4 F13 F12 -70(2) . . . . ?
P3 F4 F13 F12 -53.6(4) . . . . ?
F4 P3 F13 F10 -130(2) . . . . ?
F6 P3 F13 F10 -112.7(17) . . . . ?
F7 P3 F13 F10 -174.7(16) . . . . ?
F14 P3 F13 F10 -79(18) . . . . ?
F8 P3 F13 F10 51.7(18) . . . . ?
F1 P3 F13 F10 -31.9(16) . . . . ?
F12 P3 F13 F10 128.3(19) . . . . ?
F2 P3 F13 F10 147.8(16) . . . . ?
F5 P3 F13 F10 67.8(18) . . . . ?
F9 P3 F13 F10 -123.4(18) . . . . ?
F4 P3 F13 F5 162.4(19) . . . . ?
F6 P3 F13 F5 179.5(10) . . . . ?
F7 P3 F13 F5 117.5(15) . . . . ?
F14 P3 F13 F5 -146(17) . . . . ?
F8 P3 F13 F5 -16.1(14) . . . . ?
F1 P3 F13 F5 -99.7(14) . . . . ?
F12 P3 F13 F5 60.5(12) . . . . ?
F2 P3 F13 F5 80.0(11) . . . . ?
F10 P3 F13 F5 -67.8(18) . . . . ?
F9 P3 F13 F5 168.8(14) . . . . ?
F6 P3 F13 F4 17.0(18) . . . . ?
F7 P3 F13 F4 -44.9(18) . . . . ?
F14 P3 F13 F4 51(18) . . . . ?
F8 P3 F13 F4 -178.5(9) . . . . ?
F1 P3 F13 F4 97.8(9) . . . . ?
F12 P3 F13 F4 -101.9(12) . . . . ?
F2 P3 F13 F4 -82.5(9) . . . . ?
F5 P3 F13 F4 -162.4(19) . . . . ?
F10 P3 F13 F4 130(2) . . . . ?
F9 P3 F13 F4 6.4(9) . . . . ?
F4 P3 F13 F12 101.9(12) . . . . ?
F6 P3 F13 F12 119.0(12) . . . . ?
F7 P3 F13 F12 57.0(15) . . . . ?
F14 P3 F13 F12 153(18) . . . . ?
F8 P3 F13 F12 -76.6(9) . . . . ?
F1 P3 F13 F12 -160.2(9) . . . . ?
F2 P3 F13 F12 19.4(8) . . . . ?
F5 P3 F13 F12 -60.5(12) . . . . ?
F10 P3 F13 F12 -128.3(19) . . . . ?
F9 P3 F13 F12 108.3(8) . . . . ?
F2 F12 F13 F10 -90(2) . . . . ?
F5 F12 F13 F10 35.9(15) . . . . ?
P3 F12 F13 F10 -51.2(14) . . . . ?
F2 F12 F13 F5 -125.9(15) . . . . ?
P3 F12 F13 F5 -87.1(9) . . . . ?
F2 F12 F13 F4 24.4(18) . . . . ?
F5 F12 F13 F4 150.3(13) . . . . ?
P3 F12 F13 F4 63.2(7) . . . . ?
F2 F12 F13 P3 -38.8(14) . . . . ?
F5 F12 F13 P3 87.1(9) . . . . ?
